data_7026649
loop_
_publ_author_name
'Cousins, David M.'
'Davidson, Matthew G.'
'Frankis, Catherine J.'
'Garc\'ia-Viv\'o, Daniel'
'Mahon, Mary F.'

_publ_section_title
;
 Tris(2-dimethylaminoethyl)amine: a simple new tripodal polyamine ligand
 for Group 1 metals.
;
_journal_issue 35
_journal_name_full 'Dalton transactions (Cambridge, England : 2003)'
_journal_page_first 8278
_journal_page_last 8280
_journal_paper_doi 10.1039/c0dt00567c
_journal_volume 39
_journal_year 2010
_chemical_formula_moiety 'C21 H41 N4 Na O, C9 H12 O'
_chemical_formula_sum 'C30 H53 N4 Na O2'
_chemical_formula_weight 524.75
_chemical_name_common h08mgd07
_chemical_name_systematic
;
?
;
_space_group_IT_number 15
_symmetry_cell_setting monoclinic
_symmetry_space_group_name_Hall '-C 2yc'
_symmetry_space_group_name_H-M 'C 1 2/c 1'
_audit_conform_dict_location ftp://ftp.iucr.org/pub/cif_core.dic
_audit_conform_dict_name cif_core.dic
_audit_conform_dict_version 2.3
_audit_creation_date 2008-07-15T18:26:02-00:00
_audit_creation_method 'WinGX routine CIF_UPDATE'
_cell_angle_alpha 90
_cell_angle_beta 95.970(2)
_cell_angle_gamma 90
_cell_formula_units_Z 16
_cell_length_a 25.6660(11)
_cell_length_b 25.9020(13)
_cell_length_c 19.7360(10)
_cell_measurement_reflns_used 131127
_cell_measurement_temperature 150(2)
_cell_measurement_theta_max 25.028
_cell_measurement_theta_min 2.91
_cell_volume 13049.3(11)
_computing_cell_refinement 'HKL Scalepack (Otwinowski & Minor 1997)'
_computing_data_collection 'Collect (Nonius BV, 1997-2000)'
_computing_data_reduction 'HKL Denzo and Scalepack (Otwinowski & Minor 1997)'
_computing_structure_refinement 'SHELXL-97 (Sheldrick, 1997)'
_diffrn_ambient_temperature 150(2)
_diffrn_detector_area_resol_mean 9
_diffrn_measured_fraction_theta_full 0.959
_diffrn_measured_fraction_theta_max 0.959
_diffrn_measurement_device '95mm CCD camera on \k-goniostat'
_diffrn_measurement_device_type KappaCCD
_diffrn_measurement_method CCD
_diffrn_orient_matrix_type 'by Nonius Collect from scalepack cell'
_diffrn_orient_matrix_UB_11 -0.0269997
_diffrn_orient_matrix_UB_12 -0.0244674
_diffrn_orient_matrix_UB_13 0.0141441
_diffrn_orient_matrix_UB_21 -0.0080816
_diffrn_orient_matrix_UB_22 -0.0113135
_diffrn_orient_matrix_UB_23 -0.0483967
_diffrn_orient_matrix_UB_31 0.0272102
_diffrn_orient_matrix_UB_32 -0.0276384
_diffrn_orient_matrix_UB_33 0.0072895
_diffrn_radiation_monochromator graphite
_diffrn_radiation_type MoK\a
_diffrn_radiation_wavelength 0.71073
_diffrn_reflns_av_R_equivalents 0.1894
_diffrn_reflns_av_unetI/netI 0.1277
_diffrn_reflns_limit_h_max 30
_diffrn_reflns_limit_h_min -30
_diffrn_reflns_limit_k_max 30
_diffrn_reflns_limit_k_min -30
_diffrn_reflns_limit_l_max 23
_diffrn_reflns_limit_l_min -23
_diffrn_reflns_number 43029
_diffrn_reflns_theta_full 25.14
_diffrn_reflns_theta_max 25.14
_diffrn_reflns_theta_min 3.1
_exptl_absorpt_coefficient_mu 0.078
_exptl_absorpt_correction_type none
_exptl_crystal_colour colourless
_exptl_crystal_density_diffrn 1.068
_exptl_crystal_density_method 'not measured'
_exptl_crystal_description Block
_exptl_crystal_F_000 4608.0
_exptl_crystal_size_max 0.22
_exptl_crystal_size_mid 0.14
_exptl_crystal_size_min 0.09
_refine_diff_density_max 0.244
_refine_diff_density_min -0.263
_refine_diff_density_rms 0.055
_refine_ls_extinction_method none
_refine_ls_goodness_of_fit_ref 1.04
_refine_ls_hydrogen_treatment mixed
_refine_ls_matrix_type full
_refine_ls_number_parameters 764
_refine_ls_number_reflns 11197
_refine_ls_number_restraints 0
_refine_ls_restrained_S_all 1.04
_refine_ls_R_factor_all 0.2107
_refine_ls_R_factor_gt 0.1052
_refine_ls_shift/su_max 0.019
_refine_ls_shift/su_mean 0.001
_refine_ls_structure_factor_coef Fsqd
_refine_ls_weighting_details 'calc w=1/[\s^2^(Fo^2^)+(0.1051P)^2^+53.9328P] where P=(Fo^2^+2Fc^2^)/3'
_refine_ls_weighting_scheme calc
_refine_ls_wR_factor_gt 0.2532
_refine_ls_wR_factor_ref 0.3379
_reflns_number_gt 5119
_reflns_number_total 11197
_reflns_threshold_expression >2sigma(I)
_cod_data_source_file c0dt00567c.txt
_cod_data_source_block Compound3h08mgd07
_cod_original_sg_symbol_H-M 'C 2/c'
_cod_original_formula_sum 'C30 H53 N4 Na O2 '
_cod_database_code 7026649

loop_
_symmetry_equiv_pos_as_xyz
'x, y, z'
'-x, y, -z+1/2'
'x+1/2, y+1/2, z'
'-x+1/2, y+1/2, -z+1/2'
'-x, -y, -z'
'x, -y, z-1/2'
'-x+1/2, -y+1/2, -z'
'x+1/2, -y+1/2, z-1/2'

loop_
_atom_site_label
_atom_site_type_symbol
_atom_site_fract_x
_atom_site_fract_y
_atom_site_fract_z
_atom_site_U_iso_or_equiv
_atom_site_adp_type
_atom_site_occupancy
_atom_site_symmetry_multiplicity
_atom_site_calc_flag
_atom_site_refinement_flags
_atom_site_disorder_assembly
_atom_site_disorder_group
C1 C 0.3901(3) 0.2812(3) 0.4889(6) 0.115(3) Uani 1 1 d . . .
H70A H 0.3674 0.2906 0.4485 0.138 Uiso 1 1 calc R . .
H70B H 0.3745 0.2957 0.5273 0.138 Uiso 1 1 calc R . .
C2 C 0.4333(4) 0.3057(3) 0.4854(8) 0.141(5) Uani 1 1 d . . .
H61A H 0.4317 0.3353 0.5152 0.169 Uiso 1 1 calc R . .
H61B H 0.4312 0.3194 0.4395 0.169 Uiso 1 1 calc R . .
C3 C 0.5136(5) 0.2985(3) 0.4432(5) 0.129(4) Uani 1 1 d . . .
H64A H 0.5124 0.3352 0.4359 0.193 Uiso 1 1 calc R . .
H64B H 0.4981 0.2813 0.403 0.193 Uiso 1 1 calc R . .
H64C H 0.5494 0.2877 0.4529 0.193 Uiso 1 1 calc R . .
C4 C 0.5107(4) 0.3074(3) 0.5587(5) 0.107(3) Uani 1 1 d . . .
H65A H 0.5068 0.3443 0.5573 0.16 Uiso 1 1 calc R . .
H65B H 0.5473 0.2987 0.5622 0.16 Uiso 1 1 calc R . .
H65C H 0.4955 0.2939 0.5975 0.16 Uiso 1 1 calc R . .
C5 C 0.3599(3) 0.2109(4) 0.5531(4) 0.086(2) Uani 1 1 d . . .
H32A H 0.3594 0.241 0.5822 0.104 Uiso 1 1 calc R A 2
H32B H 0.3238 0.2034 0.5365 0.104 Uiso 1 1 calc R A 2
C6 C 0.3782(8) 0.1695(13) 0.5947(14) 0.099(9) Uani 0.49(3) 1 d P B 2
H62A H 0.3681 0.1377 0.5709 0.119 Uiso 0.49(3) 1 calc PR B 2
H62B H 0.3603 0.1704 0.6356 0.119 Uiso 0.49(3) 1 calc PR B 2
C6B C 0.3911(6) 0.2041(10) 0.6191(8) 0.070(7) Uani 0.51(3) 1 d P B 3
H6B1 H 0.3685 0.1915 0.652 0.084 Uiso 0.51(3) 1 calc PR B 3
H6B2 H 0.4049 0.2373 0.6349 0.084 Uiso 0.51(3) 1 calc PR B 3
C7 C 0.4671(5) 0.1888(7) 0.6719(6) 0.181(7) Uani 1 1 d . . .
H78A H 0.46 0.1715 0.713 0.271 Uiso 1 1 calc R . .
H78B H 0.4594 0.2249 0.6755 0.271 Uiso 1 1 calc R . .
H78C H 0.5034 0.1845 0.6652 0.271 Uiso 1 1 calc R . .
C8 C 0.4333(7) 0.1140(5) 0.6265(9) 0.208(8) Uani 1 1 d . . .
H8A H 0.4123 0.0981 0.5891 0.312 Uiso 0.5 1 calc PR . .
H8B H 0.4182 0.1073 0.6681 0.312 Uiso 0.5 1 calc PR . .
H8C H 0.4682 0.1001 0.6296 0.312 Uiso 0.5 1 calc PR . .
H8D H 0.4535 0.1056 0.6687 0.312 Uiso 0.5 1 calc PR . .
H8E H 0.4476 0.0963 0.5898 0.312 Uiso 0.5 1 calc PR . .
H8F H 0.3976 0.1036 0.6283 0.312 Uiso 0.5 1 calc PR . .
C9 C 0.3602(3) 0.2035(5) 0.4329(5) 0.130(4) Uani 1 1 d . . .
H67A H 0.3274 0.1894 0.4451 0.156 Uiso 1 1 calc R B .
H67B H 0.351 0.2325 0.4031 0.156 Uiso 1 1 calc R . .
C10 C 0.3789(4) 0.1695(6) 0.3960(8) 0.199(8) Uani 1 1 d . B .
H74A H 0.3682 0.1794 0.3492 0.239 Uiso 1 1 calc R . .
H74B H 0.3605 0.1377 0.4038 0.239 Uiso 1 1 calc R . .
C11 C 0.4406(3) 0.1014(3) 0.4011(4) 0.093(2) Uani 1 1 d . . .
H38A H 0.4246 0.0867 0.3594 0.139 Uiso 1 1 calc R . .
H38B H 0.424 0.088 0.4387 0.139 Uiso 1 1 calc R . .
H38C H 0.4772 0.0928 0.4068 0.139 Uiso 1 1 calc R . .
C12 C 0.4590(5) 0.1750(4) 0.3414(5) 0.128(4) Uani 1 1 d . . .
H66A H 0.4962 0.1703 0.3491 0.192 Uiso 1 1 calc R . .
H66B H 0.4512 0.2111 0.3357 0.192 Uiso 1 1 calc R . .
H66C H 0.4456 0.1567 0.301 0.192 Uiso 1 1 calc R . .
C20 C 0.5867(2) 0.1384(3) 0.5907(3) 0.0614(16) Uani 1 1 d . . .
C21 C 0.6207(3) 0.1623(3) 0.6419(3) 0.0687(17) Uani 1 1 d . . .
C22 C 0.6457(3) 0.1331(3) 0.6952(3) 0.0763(19) Uani 1 1 d . . .
H25 H 0.6682 0.1497 0.7283 0.092 Uiso 1 1 calc R . .
C23 C 0.6382(3) 0.0806(3) 0.7006(3) 0.0713(18) Uani 1 1 d . . .
C24 C 0.6034(3) 0.0584(3) 0.6512(4) 0.0756(19) Uani 1 1 d . . .
H33 H 0.5964 0.0234 0.6552 0.091 Uiso 1 1 calc R . .
C25 C 0.5784(2) 0.0843(3) 0.5967(3) 0.0666(17) Uani 1 1 d . . .
C26 C 0.5423(3) 0.0574(3) 0.5435(4) 0.090(2) Uani 1 1 d . . .
H40A H 0.5379 0.0221 0.5568 0.136 Uiso 1 1 calc R . .
H40B H 0.557 0.0583 0.5007 0.136 Uiso 1 1 calc R . .
H40C H 0.5089 0.0744 0.5389 0.136 Uiso 1 1 calc R . .
C27 C 0.6651(4) 0.0503(4) 0.7591(4) 0.099(3) Uani 1 1 d . . .
H57A H 0.6431 0.0493 0.7956 0.149 Uiso 1 1 calc R . .
H57B H 0.6978 0.0666 0.7746 0.149 Uiso 1 1 calc R . .
H57C H 0.6715 0.0158 0.7444 0.149 Uiso 1 1 calc R . .
C28 C 0.6313(4) 0.2197(3) 0.6383(5) 0.100(3) Uani 1 1 d . . .
H48A H 0.6499 0.231 0.6804 0.151 Uiso 1 1 calc R . .
H48B H 0.5986 0.238 0.6307 0.151 Uiso 1 1 calc R . .
H48C H 0.652 0.2266 0.6015 0.151 Uiso 1 1 calc R . .
C30 C 0.6169(3) 0.1445(3) 0.3835(3) 0.078(2) Uani 1 1 d . . .
C31 C 0.6533(3) 0.1834(3) 0.3962(4) 0.082(2) Uani 1 1 d . . .
C32 C 0.6950(3) 0.1851(4) 0.3540(5) 0.103(3) Uani 1 1 d . . .
H60 H 0.7207 0.2103 0.3622 0.124 Uiso 1 1 calc R . .
C33 C 0.6984(4) 0.1505(5) 0.3015(5) 0.111(3) Uani 1 1 d . . .
C34 C 0.6611(4) 0.1121(4) 0.2907(4) 0.097(3) Uani 1 1 d . . .
H50 H 0.6639 0.0879 0.2564 0.117 Uiso 1 1 calc R . .
C35 C 0.6195(3) 0.1091(4) 0.3302(4) 0.088(2) Uani 1 1 d . . .
C36 C 0.5797(4) 0.0675(4) 0.3185(4) 0.109(3) Uani 1 1 d . . .
H71A H 0.5801 0.0465 0.3586 0.163 Uiso 1 1 calc R . .
H71B H 0.5877 0.0465 0.2808 0.163 Uiso 1 1 calc R . .
H71C H 0.5456 0.0827 0.3083 0.163 Uiso 1 1 calc R . .
C37 C 0.7437(4) 0.1539(5) 0.2549(5) 0.137(4) Uani 1 1 d . . .
H68A H 0.7293 0.1598 0.2087 0.205 Uiso 1 1 calc R . .
H68B H 0.763 0.1221 0.2576 0.205 Uiso 1 1 calc R . .
H68C H 0.7666 0.1819 0.2698 0.205 Uiso 1 1 calc R . .
C38 C 0.6510(4) 0.2218(3) 0.4510(5) 0.098(2) Uani 1 1 d . . .
H38D H 0.68 0.2452 0.4508 0.147 Uiso 0.5 1 calc PR . .
H38E H 0.6529 0.2044 0.4942 0.147 Uiso 0.5 1 calc PR . .
H38F H 0.6188 0.2407 0.4438 0.147 Uiso 0.5 1 calc PR . .
H38G H 0.6211 0.215 0.475 0.147 Uiso 0.5 1 calc PR . .
H38H H 0.6482 0.2558 0.4316 0.147 Uiso 0.5 1 calc PR . .
H38I H 0.6823 0.2195 0.4821 0.147 Uiso 0.5 1 calc PR . .
C40 C 0.7881(3) 0.1204(3) 0.6115(4) 0.084(2) Uani 1 1 d . . .
H30A H 0.7672 0.1495 0.6236 0.101 Uiso 1 1 calc R . .
H30B H 0.8237 0.1325 0.6093 0.101 Uiso 1 1 calc R . .
C41 C 0.7881(3) 0.0779(3) 0.6679(4) 0.082(2) Uani 1 1 d . . .
H43A H 0.8007 0.0928 0.7116 0.098 Uiso 1 1 calc R . .
H43B H 0.7524 0.0663 0.6705 0.098 Uiso 1 1 calc R . .
C42 C 0.8768(4) 0.0484(4) 0.6650(5) 0.113(3) Uani 1 1 d . . .
H54A H 0.885 0.0615 0.7104 0.169 Uiso 1 1 calc R . .
H54B H 0.8836 0.0746 0.6326 0.169 Uiso 1 1 calc R . .
H54C H 0.8982 0.0187 0.6587 0.169 Uiso 1 1 calc R . .
C43 C 0.8115(5) -0.0060(4) 0.6997(4) 0.119(3) Uani 1 1 d . . .
H59A H 0.8196 0.0059 0.7457 0.179 Uiso 1 1 calc R . .
H59B H 0.8333 -0.035 0.6918 0.179 Uiso 1 1 calc R . .
H59C H 0.7754 -0.0161 0.6927 0.179 Uiso 1 1 calc R . .
C44 C 0.7105(2) 0.0946(3) 0.5371(3) 0.0663(16) Uani 1 1 d . . .
H22A H 0.6945 0.1278 0.5259 0.08 Uiso 1 1 calc R . .
H22B H 0.6991 0.0836 0.5802 0.08 Uiso 1 1 calc R . .
C45 C 0.6911(3) 0.0571(3) 0.4840(3) 0.0734(18) Uani 1 1 d . . .
H14A H 0.6531 0.056 0.4814 0.088 Uiso 1 1 calc R . .
H14B H 0.7004 0.0693 0.4404 0.088 Uiso 1 1 calc R . .
C46 C 0.6840(3) -0.0189(3) 0.5501(5) 0.095(2) Uani 1 1 d . . .
H44A H 0.6468 -0.0182 0.5375 0.143 Uiso 1 1 calc R . .
H44B H 0.6921 0.0004 0.5914 0.143 Uiso 1 1 calc R . .
H44C H 0.6954 -0.0539 0.557 0.143 Uiso 1 1 calc R . .
C47 C 0.7000(3) -0.0262(4) 0.4359(4) 0.101(3) Uani 1 1 d . . .
H53A H 0.6628 -0.028 0.4243 0.151 Uiso 1 1 calc R . .
H53B H 0.7136 -0.0604 0.4445 0.151 Uiso 1 1 calc R . .
H53C H 0.716 -0.0112 0.3987 0.151 Uiso 1 1 calc R . .
C48 C 0.7839(3) 0.1363(3) 0.4912(4) 0.0794(19) Uani 1 1 d . . .
H36A H 0.7602 0.1315 0.4501 0.095 Uiso 1 1 calc R . .
H36B H 0.7806 0.1718 0.5058 0.095 Uiso 1 1 calc R . .
C49 C 0.8381(3) 0.1275(3) 0.4749(4) 0.0791(19) Uani 1 1 d . . .
H42A H 0.8454 0.1515 0.4393 0.095 Uiso 1 1 calc R . .
H42B H 0.8619 0.1356 0.515 0.095 Uiso 1 1 calc R . .
C50 C 0.9046(3) 0.0665(3) 0.4503(5) 0.091(2) Uani 1 1 d . . .
H28A H 0.9175 0.0895 0.4178 0.137 Uiso 1 1 calc R . .
H28B H 0.9101 0.0314 0.4369 0.137 Uiso 1 1 calc R . .
H28C H 0.923 0.0726 0.4944 0.137 Uiso 1 1 calc R . .
C51 C 0.8216(3) 0.0648(4) 0.3844(4) 0.096(2) Uani 1 1 d . . .
H46A H 0.8388 0.0828 0.3504 0.143 Uiso 1 1 calc R . .
H46B H 0.786 0.0763 0.383 0.143 Uiso 1 1 calc R . .
H46C H 0.8222 0.0283 0.3754 0.143 Uiso 1 1 calc R . .
C60 C 0.8673(3) -0.0890(3) 0.5695(3) 0.075(2) Uani 1 1 d . . .
C61 C 0.9182(3) -0.0797(2) 0.6026(3) 0.0662(16) Uani 1 1 d . . .
C62 C 0.9339(3) -0.1049(3) 0.6624(3) 0.0720(18) Uani 1 1 d . . .
H39 H 0.9669 -0.0973 0.6843 0.086 Uiso 1 1 calc R . .
C63 C 0.9035(3) -0.1410(3) 0.6923(3) 0.0717(18) Uani 1 1 d . . .
C64 C 0.8545(3) -0.1510(3) 0.6574(3) 0.0711(17) Uani 1 1 d . . .
H16 H 0.8337 -0.1758 0.6753 0.085 Uiso 1 1 calc R . .
C65 C 0.8349(3) -0.1265(3) 0.5980(3) 0.0690(17) Uani 1 1 d . . .
C66 C 0.9541(3) -0.0425(3) 0.5722(4) 0.094(2) Uani 1 1 d . . .
H56A H 0.9615 -0.0549 0.5284 0.141 Uiso 1 1 calc R . .
H56B H 0.9862 -0.0395 0.6016 0.141 Uiso 1 1 calc R . .
H56C H 0.9375 -0.0092 0.5671 0.141 Uiso 1 1 calc R . .
C67 C 0.9214(3) -0.1675(3) 0.7577(4) 0.089(2) Uani 1 1 d . . .
H49A H 0.9413 -0.1976 0.7486 0.133 Uiso 1 1 calc R . .
H49B H 0.8916 -0.1775 0.7802 0.133 Uiso 1 1 calc R . .
H49C H 0.943 -0.1444 0.7866 0.133 Uiso 1 1 calc R . .
C68 C 0.7819(3) -0.1385(4) 0.5649(4) 0.098(3) Uani 1 1 d . . .
H47A H 0.7675 -0.167 0.5881 0.148 Uiso 1 1 calc R . .
H47B H 0.784 -0.1476 0.5181 0.148 Uiso 1 1 calc R . .
H47C H 0.7597 -0.1089 0.5671 0.148 Uiso 1 1 calc R . .
O1 O 0.56392(17) 0.16548(18) 0.5389(2) 0.0716(12) Uani 1 1 d . B .
O2 O 0.57538(19) 0.1377(2) 0.4202(3) 0.0896(15) Uani 1 1 d . . .
O3 O 0.8499(2) -0.0628(2) 0.5140(2) 0.0916(16) Uani 1 1 d . . .
Na1 Na 0.48016(8) 0.19073(8) 0.51067(11) 0.0538(6) Uani 1 1 d . . .
Na2 Na 0.80758(8) 0.01209(8) 0.53068(11) 0.0536(6) Uani 1 1 d . . .
N1 N 0.38630(18) 0.2254(2) 0.4953(3) 0.0625(13) Uani 1 1 d . B .
N2 N 0.4353(2) 0.1673(2) 0.6156(3) 0.0771(16) Uani 1 1 d . B .
N3 N 0.4349(2) 0.1556(2) 0.3986(3) 0.0821(18) Uani 1 1 d . B .
N4 N 0.48534(18) 0.28592(18) 0.4991(3) 0.0614(13) Uani 1 1 d . B .
N5 N 0.7675(2) 0.1010(2) 0.5459(3) 0.0659(13) Uani 1 1 d . . .
N6 N 0.8207(3) 0.0335(3) 0.6548(3) 0.0828(18) Uani 1 1 d . . .
N7 N 0.71115(19) 0.0046(2) 0.4949(3) 0.0658(13) Uani 1 1 d . . .
N8 N 0.8494(2) 0.0754(2) 0.4529(3) 0.0762(16) Uani 1 1 d . . .
C77 C 0.9121(4) -0.2172(3) 0.2142(4) 0.098(2) Uani 1 1 d . . .
H51A H 0.9005 -0.2038 0.1698 0.147 Uiso 1 1 calc R C 5
H51B H 0.9006 -0.2523 0.2173 0.147 Uiso 1 1 calc R C 5
H51C H 0.9496 -0.2159 0.2214 0.147 Uiso 1 1 calc R C 5
O4 O 0.8142(3) -0.0974(3) 0.4038(4) 0.083(3) Uani 0.676(12) 1 d P D 5
H4 H 0.8353 -0.0795 0.4274 0.124 Uiso 0.676(12) 1 calc PR D 5
C70 C 0.8400(4) -0.1258(4) 0.3596(5) 0.063(4) Uani 0.676(12) 1 d PG D 5
C71 C 0.8143(3) -0.1680(4) 0.3281(4) 0.060(3) Uani 0.676(12) 1 d PG D 5
C72 C 0.8389(4) -0.1977(4) 0.2821(5) 0.069(4) Uani 0.676(12) 1 d PG D 5
H72 H 0.8217 -0.2259 0.261 0.082 Uiso 0.676(12) 1 calc PR D 5
C73 C 0.8892(4) -0.1851(5) 0.2676(6) 0.080(9) Uani 0.676(12) 1 d PG D 5
C74 C 0.9149(4) -0.1429(4) 0.2991(6) 0.070(4) Uani 0.676(12) 1 d PG D 5
H74 H 0.9486 -0.1345 0.2894 0.085 Uiso 0.676(12) 1 calc PR D 5
C75 C 0.8903(4) -0.1132(3) 0.3451(5) 0.054(4) Uani 0.676(12) 1 d PG D 5
C76 C 0.9200(5) -0.0670(4) 0.3771(5) 0.074(3) Uani 0.676(12) 1 d P D 5
H69A H 0.9154 -0.0653 0.4247 0.111 Uiso 0.676(12) 1 calc PR D 5
H69B H 0.9067 -0.0359 0.355 0.111 Uiso 0.676(12) 1 calc PR D 5
H69C H 0.9566 -0.0704 0.3717 0.111 Uiso 0.676(12) 1 calc PR D 5
C78 C 0.7606(4) -0.1820(5) 0.3461(6) 0.084(4) Uani 0.676(12) 1 d P D 5
H63A H 0.7526 -0.2169 0.3324 0.126 Uiso 0.676(12) 1 calc PR D 5
H63B H 0.7352 -0.1591 0.3229 0.126 Uiso 0.676(12) 1 calc PR D 5
H63C H 0.7596 -0.1788 0.3944 0.126 Uiso 0.676(12) 1 calc PR D 5
O5 O 0.8757(8) -0.0622(6) 0.3981(8) 0.084(6) Uani 0.324(12) 1 d P D 6
H5 H 0.8911 -0.0377 0.3829 0.126 Uiso 0.324(12) 1 calc PR D 6
C80 C 0.9253(10) -0.1049(7) 0.3293(11) 0.082(7) Uani 0.324(12) 1 d PG D 6
C81 C 0.8779(12) -0.1019(8) 0.3575(11) 0.069(11) Uani 0.324(12) 1 d PG D 6
C85 C 0.8387(9) -0.1379(10) 0.3394(12) 0.078(11) Uani 0.324(12) 1 d PG D 6
C84 C 0.8468(8) -0.1768(8) 0.2932(13) 0.084(10) Uani 0.324(12) 1 d PG D 6
H84 H 0.8206 -0.2008 0.281 0.101 Uiso 0.324(12) 1 calc PR D 6
C83 C 0.8942(9) -0.1797(9) 0.2650(14) 0.079(19) Uani 0.324(12) 1 d PG D 6
C82 C 0.9334(8) -0.1438(10) 0.2831(13) 0.103(12) Uani 0.324(12) 1 d PG D 6
H82 H 0.9651 -0.1458 0.2642 0.124 Uiso 0.324(12) 1 calc PR D 6
C86 C 0.7914(10) -0.1330(14) 0.3660(16) 0.107(12) Uani 0.324(12) 1 d P D 6
H86A H 0.7929 -0.1042 0.3969 0.161 Uiso 0.324(12) 1 calc PR D 6
H86B H 0.7841 -0.164 0.39 0.161 Uiso 0.324(12) 1 calc PR D 6
H86C H 0.7641 -0.1273 0.3297 0.161 Uiso 0.324(12) 1 calc PR D 6
C87 C 0.9693(11) -0.0642(10) 0.3453(12) 0.094(9) Uani 0.324(12) 1 d P D 6
H87A H 0.9757 -0.0596 0.3937 0.142 Uiso 0.324(12) 1 calc PR D 6
H87B H 0.9586 -0.032 0.3243 0.142 Uiso 0.324(12) 1 calc PR D 6
H87C H 1.0008 -0.076 0.3279 0.142 Uiso 0.324(12) 1 calc PR D 6
H1 H 0.576(3) 0.151(3) 0.471(4) 0.09(2) Uiso 1 1 d . . .

loop_
_atom_site_aniso_label
_atom_site_aniso_U_11
_atom_site_aniso_U_22
_atom_site_aniso_U_33
_atom_site_aniso_U_23
_atom_site_aniso_U_13
_atom_site_aniso_U_12
C1 0.060(5) 0.086(6) 0.200(10) 0.040(6) 0.023(5) 0.018(4)
C2 0.079(6) 0.047(4) 0.289(15) -0.003(6) -0.015(7) 0.013(4)
C3 0.215(12) 0.077(6) 0.104(6) 0.014(5) 0.065(7) 0.023(6)
C4 0.136(8) 0.075(5) 0.102(6) -0.010(5) -0.022(5) 0.008(5)
C5 0.069(5) 0.110(6) 0.085(5) 0.003(5) 0.030(4) 0.004(4)
C6 0.082(12) 0.098(19) 0.128(17) 0.011(15) 0.061(12) -0.012(12)
C6B 0.060(9) 0.076(14) 0.079(10) 0.008(8) 0.028(7) 0.001(8)
C7 0.162(11) 0.276(18) 0.113(8) -0.069(10) 0.058(8) -0.093(12)
C8 0.312(19) 0.104(8) 0.249(16) 0.012(9) 0.220(16) -0.012(10)
C9 0.054(4) 0.234(13) 0.100(6) -0.059(7) -0.001(4) 0.019(6)
C10 0.085(7) 0.252(15) 0.242(14) -0.183(13) -0.068(8) 0.072(8)
C11 0.098(6) 0.085(6) 0.094(5) 0.000(4) 0.001(4) -0.011(5)
C12 0.173(10) 0.092(6) 0.108(7) 0.026(5) -0.039(7) -0.034(6)
C20 0.059(4) 0.071(4) 0.057(4) 0.006(3) 0.018(3) 0.018(3)
C21 0.075(4) 0.069(4) 0.063(4) -0.006(3) 0.011(3) 0.018(3)
C22 0.092(5) 0.085(5) 0.052(4) -0.009(3) 0.008(3) 0.015(4)
C23 0.079(4) 0.083(5) 0.054(4) 0.007(3) 0.018(3) 0.021(4)
C24 0.080(5) 0.078(5) 0.074(4) 0.013(4) 0.028(4) 0.019(4)
C25 0.061(4) 0.073(4) 0.069(4) 0.005(3) 0.022(3) 0.004(3)
C26 0.072(5) 0.104(6) 0.095(5) -0.004(5) 0.010(4) 0.003(4)
C27 0.112(6) 0.112(6) 0.074(5) 0.027(4) 0.015(4) 0.037(5)
C28 0.130(7) 0.067(5) 0.100(6) -0.013(4) -0.010(5) 0.020(5)
C30 0.070(4) 0.102(6) 0.063(4) 0.018(4) 0.016(3) 0.022(4)
C31 0.073(5) 0.093(6) 0.082(5) 0.032(4) 0.016(4) 0.024(4)
C32 0.077(5) 0.126(7) 0.106(7) 0.043(6) 0.012(5) 0.015(5)
C33 0.091(6) 0.168(10) 0.077(6) 0.058(6) 0.026(5) 0.047(7)
C34 0.082(5) 0.142(8) 0.069(5) 0.026(5) 0.016(4) 0.036(6)
C35 0.086(5) 0.120(7) 0.060(4) 0.018(4) 0.014(4) 0.032(5)
C36 0.111(7) 0.145(8) 0.071(5) -0.019(5) 0.010(5) 0.008(6)
C37 0.092(6) 0.214(12) 0.111(7) 0.044(7) 0.044(5) 0.031(7)
C38 0.107(6) 0.079(5) 0.109(6) 0.011(5) 0.014(5) 0.014(5)
C40 0.089(5) 0.074(5) 0.089(5) -0.020(4) 0.002(4) 0.015(4)
C41 0.100(5) 0.078(5) 0.067(4) -0.026(4) 0.004(4) 0.010(4)
C42 0.112(7) 0.117(7) 0.102(6) -0.043(5) -0.018(5) 0.027(6)
C43 0.181(10) 0.114(7) 0.066(5) -0.001(5) 0.031(5) 0.052(7)
C44 0.062(4) 0.063(4) 0.074(4) 0.001(3) 0.007(3) 0.009(3)
C45 0.057(4) 0.098(5) 0.065(4) -0.004(4) 0.007(3) 0.017(4)
C46 0.090(5) 0.089(5) 0.112(6) -0.002(5) 0.037(5) 0.001(4)
C47 0.070(5) 0.121(7) 0.109(6) -0.055(5) -0.002(4) -0.001(4)
C48 0.088(5) 0.058(4) 0.094(5) 0.005(4) 0.019(4) 0.004(4)
C49 0.084(5) 0.059(4) 0.097(5) 0.004(4) 0.017(4) -0.009(4)
C50 0.082(5) 0.075(5) 0.121(6) 0.010(4) 0.035(4) -0.006(4)
C51 0.097(6) 0.116(7) 0.077(5) 0.001(5) 0.020(4) -0.006(5)
C60 0.100(5) 0.071(4) 0.057(4) -0.005(3) 0.025(4) 0.039(4)
C61 0.073(4) 0.066(4) 0.063(4) 0.005(3) 0.019(3) 0.012(3)
C62 0.073(4) 0.075(4) 0.069(4) -0.003(3) 0.013(3) 0.013(4)
C63 0.074(4) 0.076(4) 0.067(4) 0.009(3) 0.021(4) 0.013(4)
C64 0.076(5) 0.073(4) 0.067(4) -0.005(3) 0.021(3) 0.004(4)
C65 0.071(4) 0.076(4) 0.061(4) -0.012(3) 0.013(3) 0.017(4)
C66 0.105(6) 0.079(5) 0.105(6) 0.009(4) 0.042(5) 0.015(4)
C67 0.098(5) 0.103(6) 0.067(4) 0.009(4) 0.014(4) 0.010(5)
C68 0.088(6) 0.122(7) 0.084(5) -0.021(5) 0.003(4) 0.020(5)
O1 0.067(3) 0.081(3) 0.067(3) 0.002(2) 0.009(2) 0.020(2)
O2 0.072(3) 0.122(4) 0.077(3) -0.013(3) 0.020(3) -0.002(3)
O3 0.124(4) 0.093(3) 0.058(3) 0.003(2) 0.013(3) 0.052(3)
Na1 0.0492(12) 0.0554(12) 0.0579(12) -0.0012(10) 0.0109(9) -0.0012(10)
Na2 0.0514(12) 0.0539(12) 0.0556(12) -0.0090(10) 0.0067(9) -0.0012(10)
N1 0.051(3) 0.071(3) 0.066(3) -0.005(3) 0.007(2) -0.001(2)
N2 0.068(4) 0.094(4) 0.073(4) 0.020(3) 0.027(3) 0.001(3)
N3 0.074(4) 0.080(4) 0.087(4) -0.028(3) -0.015(3) 0.015(3)
N4 0.051(3) 0.052(3) 0.080(4) -0.003(2) 0.002(3) 0.001(2)
N5 0.064(3) 0.066(3) 0.068(3) -0.012(3) 0.006(2) 0.008(3)
N6 0.092(5) 0.098(5) 0.055(3) -0.018(3) -0.006(3) 0.022(4)
N7 0.057(3) 0.068(3) 0.072(3) -0.009(3) -0.001(2) -0.003(3)
N8 0.065(3) 0.063(3) 0.103(4) 0.011(3) 0.021(3) -0.001(3)
C77 0.120(7) 0.097(6) 0.078(5) -0.026(4) 0.014(5) 0.020(5)
O4 0.074(5) 0.106(6) 0.065(5) -0.028(4) -0.002(4) 0.029(5)
C70 0.059(10) 0.075(9) 0.052(7) 0.006(6) -0.005(5) 0.017(8)
C71 0.069(7) 0.066(7) 0.046(5) 0.001(5) 0.012(5) 0.002(6)
C72 0.082(8) 0.063(9) 0.061(7) -0.010(6) 0.011(6) -0.007(6)
C73 0.14(2) 0.051(9) 0.043(9) -0.019(7) -0.004(10) 0.002(10)
C74 0.095(9) 0.060(9) 0.055(8) 0.006(6) 0.001(7) -0.007(7)
C75 0.062(9) 0.050(7) 0.052(6) 0.002(5) 0.010(6) 0.009(6)
C76 0.094(9) 0.057(6) 0.072(6) 0.001(5) 0.015(6) 0.000(6)
C78 0.061(6) 0.115(9) 0.076(7) -0.006(6) 0.005(5) 0.008(6)
O5 0.105(15) 0.070(10) 0.078(10) 0.007(8) 0.011(9) -0.001(9)
C80 0.12(2) 0.064(16) 0.059(13) -0.010(12) 0.008(14) -0.016(15)
C81 0.09(3) 0.067(18) 0.051(14) -0.014(12) 0.013(14) 0.04(2)
C85 0.07(3) 0.063(18) 0.10(2) 0.020(17) 0.024(16) 0.016(18)
C84 0.14(3) 0.048(18) 0.058(16) -0.019(13) 0.003(17) -0.011(16)
C83 0.041(16) 0.11(3) 0.09(3) 0.06(3) 0.045(17) 0.021(17)
C82 0.15(3) 0.07(2) 0.08(2) -0.008(15) -0.03(2) 0.02(2)
C86 0.063(17) 0.15(3) 0.11(2) 0.05(2) 0.006(15) -0.022(18)
C87 0.109(19) 0.098(18) 0.075(15) -0.003(13) 0.004(13) -0.055(15)

loop_
_atom_type_symbol
_atom_type_description
_atom_type_scat_dispersion_real
_atom_type_scat_dispersion_imag
_atom_type_scat_source
C C 0.0033 0.0016 'International Tables Vol C Tables 4.2.6.8 and 6.1.1.4'
H H 0 0 'International Tables Vol C Tables 4.2.6.8 and 6.1.1.4'
O O 0.0106 0.006 'International Tables Vol C Tables 4.2.6.8 and 6.1.1.4'
Na Na 0.0362 0.0249 'International Tables Vol C Tables 4.2.6.8 and 6.1.1.4'
N N 0.0061 0.0033 'International Tables Vol C Tables 4.2.6.8 and 6.1.1.4'

loop_
_geom_angle_atom_site_label_1
_geom_angle_atom_site_label_2
_geom_angle_atom_site_label_3
_geom_angle
C2 C1 N1 124.2(7)
C2 C1 H70A 106.3
N1 C1 H70A 106.3
C2 C1 H70B 106.3
N1 C1 H70B 106.3
H70A C1 H70B 106.4
C1 C2 N4 127.3(8)
C1 C2 H61A 105.5
N4 C2 H61A 105.5
C1 C2 H61B 105.5
N4 C2 H61B 105.5
H61A C2 H61B 106.1
N4 C3 H64A 109.5
N4 C3 H64B 109.5
H64A C3 H64B 109.5
N4 C3 H64C 109.5
H64A C3 H64C 109.5
H64B C3 H64C 109.5
N4 C4 H65A 109.5
N4 C4 H65B 109.5
H65A C4 H65B 109.5
N4 C4 H65C 109.5
H65A C4 H65C 109.5
H65B C4 H65C 109.5
C6 C5 N1 120.6(9)
C6 C5 C6B 43.1(10)
N1 C5 C6B 118.6(8)
C6 C5 H32A 107.2
N1 C5 H32A 107.2
C6B C5 H32A 67.1
C6 C5 H32B 107.2
N1 C5 H32B 107.2
C6B C5 H32B 133.7
H32A C5 H32B 106.8
C5 C6 N2 117.0(17)
C5 C6 H62A 108.1
N2 C6 H62A 108.1
C5 C6 H62B 108.1
N2 C6 H62B 108.1
H62A C6 H62B 107.3
C5 C6B N2 112.5(14)
C5 C6B H6B1 109.1
N2 C6B H6B1 109.1
C5 C6B H6B2 109.1
N2 C6B H6B2 109.1
H6B1 C6B H6B2 107.8
N2 C7 H78A 109.5
N2 C7 H78B 109.5
H78A C7 H78B 109.5
N2 C7 H78C 109.5
H78A C7 H78C 109.5
H78B C7 H78C 109.5
N2 C8 H8A 109.5
N2 C8 H8B 109.5
H8A C8 H8B 109.5
N2 C8 H8C 109.5
H8A C8 H8C 109.5
H8B C8 H8C 109.5
N2 C8 H8D 109.5
H8A C8 H8D 141.1
H8B C8 H8D 56.3
H8C C8 H8D 56.3
N2 C8 H8E 109.5
H8A C8 H8E 56.3
H8B C8 H8E 141.1
H8C C8 H8E 56.3
H8D C8 H8E 109.5
N2 C8 H8F 109.5
H8A C8 H8F 56.3
H8B C8 H8F 56.3
H8C C8 H8F 141.1
H8D C8 H8F 109.5
H8E C8 H8F 109.5
C10 C9 N1 126.1(8)
C10 C9 H67A 105.8
N1 C9 H67A 105.8
C10 C9 H67B 105.8
N1 C9 H67B 105.8
H67A C9 H67B 106.2
C9 C10 N3 125.0(8)
C9 C10 H74A 106.1
N3 C10 H74A 106.1
C9 C10 H74B 106.1
N3 C10 H74B 106.1
H74A C10 H74B 106.3
N3 C11 H38A 109.5
N3 C11 H38B 109.5
H38A C11 H38B 109.5
N3 C11 H38C 109.5
H38A C11 H38C 109.5
H38B C11 H38C 109.5
N3 C12 H66A 109.5
N3 C12 H66B 109.5
H66A C12 H66B 109.5
N3 C12 H66C 109.5
H66A C12 H66C 109.5
H66B C12 H66C 109.5
O1 C20 C21 120.8(6)
O1 C20 C25 121.9(6)
C21 C20 C25 117.4(6)
C22 C21 C20 120.3(6)
C22 C21 C28 119.8(7)
C20 C21 C28 119.9(6)
C23 C22 C21 122.3(7)
C23 C22 H25 118.8
C21 C22 H25 118.8
C24 C23 C22 116.3(6)
C24 C23 C27 122.5(7)
C22 C23 C27 121.1(7)
C25 C24 C23 124.6(7)
C25 C24 H33 117.7
C23 C24 H33 117.7
C24 C25 C20 119.0(7)
C24 C25 C26 121.8(7)
C20 C25 C26 119.1(6)
C25 C26 H40A 109.5
C25 C26 H40B 109.5
H40A C26 H40B 109.5
C25 C26 H40C 109.5
H40A C26 H40C 109.5
H40B C26 H40C 109.5
C23 C27 H57A 109.5
C23 C27 H57B 109.5
H57A C27 H57B 109.5
C23 C27 H57C 109.5
H57A C27 H57C 109.5
H57B C27 H57C 109.5
C21 C28 H48A 109.5
C21 C28 H48B 109.5
H48A C28 H48B 109.5
C21 C28 H48C 109.5
H48A C28 H48C 109.5
H48B C28 H48C 109.5
O2 C30 C31 123.4(7)
O2 C30 C35 114.7(8)
C31 C30 C35 121.9(7)
C30 C31 C32 117.0(8)
C30 C31 C38 123.2(7)
C32 C31 C38 119.8(9)
C33 C32 C31 122.0(10)
C33 C32 H60 119
C31 C32 H60 119
C32 C33 C34 119.0(8)
C32 C33 C37 121.2(12)
C34 C33 C37 119.8(11)
C33 C34 C35 121.0(9)
C33 C34 H50 119.5
C35 C34 H50 119.5
C34 C35 C30 119.0(9)
C34 C35 C36 120.7(9)
C30 C35 C36 120.3(7)
C35 C36 H71A 109.5
C35 C36 H71B 109.5
H71A C36 H71B 109.5
C35 C36 H71C 109.5
H71A C36 H71C 109.5
H71B C36 H71C 109.5
C33 C37 H68A 109.5
C33 C37 H68B 109.5
H68A C37 H68B 109.5
C33 C37 H68C 109.5
H68A C37 H68C 109.5
H68B C37 H68C 109.5
C31 C38 H38D 109.5
C31 C38 H38E 109.5
H38D C38 H38E 109.5
C31 C38 H38F 109.5
H38D C38 H38F 109.5
H38E C38 H38F 109.5
C31 C38 H38G 109.5
H38D C38 H38G 141.1
H38E C38 H38G 56.3
H38F C38 H38G 56.3
C31 C38 H38H 109.5
H38D C38 H38H 56.3
H38E C38 H38H 141.1
H38F C38 H38H 56.3
H38G C38 H38H 109.5
C31 C38 H38I 109.5
H38D C38 H38I 56.3
H38E C38 H38I 56.3
H38F C38 H38I 141.1
H38G C38 H38I 109.5
H38H C38 H38I 109.5
N5 C40 C41 111.5(6)
N5 C40 H30A 109.3
C41 C40 H30A 109.3
N5 C40 H30B 109.3
C41 C40 H30B 109.3
H30A C40 H30B 108
N6 C41 C40 112.7(6)
N6 C41 H43A 109.1
C40 C41 H43A 109.1
N6 C41 H43B 109.1
C40 C41 H43B 109.1
H43A C41 H43B 107.8
N6 C42 H54A 109.5
N6 C42 H54B 109.5
H54A C42 H54B 109.5
N6 C42 H54C 109.5
H54A C42 H54C 109.5
H54B C42 H54C 109.5
N6 C43 H59A 109.5
N6 C43 H59B 109.5
H59A C43 H59B 109.5
N6 C43 H59C 109.5
H59A C43 H59C 109.5
H59B C43 H59C 109.5
N5 C44 C45 114.7(5)
N5 C44 H22A 108.6
C45 C44 H22A 108.6
N5 C44 H22B 108.6
C45 C44 H22B 108.6
H22A C44 H22B 107.6
N7 C45 C44 114.8(5)
N7 C45 H14A 108.6
C44 C45 H14A 108.6
N7 C45 H14B 108.6
C44 C45 H14B 108.6
H14A C45 H14B 107.6
N7 C46 H44A 109.5
N7 C46 H44B 109.5
H44A C46 H44B 109.5
N7 C46 H44C 109.5
H44A C46 H44C 109.5
H44B C46 H44C 109.5
N7 C47 H53A 109.5
N7 C47 H53B 109.5
H53A C47 H53B 109.5
N7 C47 H53C 109.5
H53A C47 H53C 109.5
H53B C47 H53C 109.5
C49 C48 N5 113.6(6)
C49 C48 H36A 108.8
N5 C48 H36A 108.8
C49 C48 H36B 108.8
N5 C48 H36B 108.8
H36A C48 H36B 107.7
N8 C49 C48 115.4(6)
N8 C49 H42A 108.4
C48 C49 H42A 108.4
N8 C49 H42B 108.4
C48 C49 H42B 108.4
H42A C49 H42B 107.5
N8 C50 H28A 109.5
N8 C50 H28B 109.5
H28A C50 H28B 109.5
N8 C50 H28C 109.5
H28A C50 H28C 109.5
H28B C50 H28C 109.5
N8 C51 H46A 109.5
N8 C51 H46B 109.5
H46A C51 H46B 109.5
N8 C51 H46C 109.5
H46A C51 H46C 109.5
H46B C51 H46C 109.5
O3 C60 C61 120.4(7)
O3 C60 C65 120.9(7)
C61 C60 C65 118.6(6)
O3 C60 Na2 41.0(3)
C61 C60 Na2 112.2(5)
C65 C60 Na2 112.3(4)
C62 C61 C60 119.3(6)
C62 C61 C66 120.8(7)
C60 C61 C66 119.9(6)
C61 C62 C63 123.9(7)
C61 C62 H39 118.1
C63 C62 H39 118.1
C62 C63 C64 115.7(6)
C62 C63 C67 122.7(7)
C64 C63 C67 121.6(7)
C65 C64 C63 124.4(7)
C65 C64 H16 117.8
C63 C64 H16 117.8
C64 C65 C60 118.0(7)
C64 C65 C68 121.0(7)
C60 C65 C68 121.0(7)
C61 C66 H56A 109.5
C61 C66 H56B 109.5
H56A C66 H56B 109.5
C61 C66 H56C 109.5
H56A C66 H56C 109.5
H56B C66 H56C 109.5
C63 C67 H49A 109.5
C63 C67 H49B 109.5
H49A C67 H49B 109.5
C63 C67 H49C 109.5
H49A C67 H49C 109.5
H49B C67 H49C 109.5
C65 C68 H47A 109.5
C65 C68 H47B 109.5
H47A C68 H47B 109.5
C65 C68 H47C 109.5
H47A C68 H47C 109.5
H47B C68 H47C 109.5
C20 O1 Na1 132.4(4)
C20 O1 H1 117(3)
Na1 O1 H1 98(3)
C30 O2 H1 122(4)
C60 O3 Na2 116.4(4)
O1 Na1 N4 104.56(18)
O1 Na1 N2 103.28(19)
N4 Na1 N2 110.2(2)
O1 Na1 N3 116.42(19)
N4 Na1 N3 107.4(2)
N2 Na1 N3 114.6(2)
O1 Na1 N1 171.91(19)
N4 Na1 N1 72.48(17)
N2 Na1 N1 71.37(18)
N3 Na1 N1 71.63(18)
O3 Na2 N6 108.3(2)
O3 Na2 N7 111.6(2)
N6 Na2 N7 108.7(2)
O3 Na2 N5 174.5(2)
N6 Na2 N5 72.50(19)
N7 Na2 N5 72.84(18)
O3 Na2 N8 103.0(2)
N6 Na2 N8 115.1(2)
N7 Na2 N8 110.1(2)
N5 Na2 N8 72.05(19)
O3 Na2 C60 22.57(16)
N6 Na2 C60 86.2(2)
N7 Na2 C60 116.9(2)
N5 Na2 C60 158.60(19)
N8 Na2 C60 117.6(2)
C5 N1 C1 111.8(7)
C5 N1 C9 110.9(6)
C1 N1 C9 110.2(8)
C5 N1 Na1 109.2(4)
C1 N1 Na1 106.7(4)
C9 N1 Na1 107.9(4)
C8 N2 C7 107.1(13)
C8 N2 C6 91.7(15)
C7 N2 C6 132.3(15)
C8 N2 C6B 125.8(12)
C7 N2 C6B 95.3(12)
C6 N2 C6B 41.6(9)
C8 N2 Na1 112.7(5)
C7 N2 Na1 105.7(6)
C6 N2 Na1 106.4(8)
C6B N2 Na1 107.3(6)
C11 N3 C12 108.9(7)
C11 N3 C10 110.0(9)
C12 N3 C10 112.6(10)
C11 N3 Na1 106.7(5)
C12 N3 Na1 111.2(5)
C10 N3 Na1 107.2(5)
C4 N4 C3 109.3(8)
C4 N4 C2 111.1(8)
C3 N4 C2 108.3(9)
C4 N4 Na1 110.0(5)
C3 N4 Na1 109.7(4)
C2 N4 Na1 108.4(4)
C40 N5 C44 114.6(5)
C40 N5 C48 109.2(6)
C44 N5 C48 109.5(5)
C40 N5 Na2 107.8(4)
C44 N5 Na2 107.0(4)
C48 N5 Na2 108.5(4)
C43 N6 C41 109.2(6)
C43 N6 C42 109.3(7)
C41 N6 C42 109.7(6)
C43 N6 Na2 116.5(5)
C41 N6 Na2 109.1(4)
C42 N6 Na2 102.7(5)
C47 N7 C45 111.4(6)
C47 N7 C46 107.6(6)
C45 N7 C46 107.7(5)
C47 N7 Na2 112.6(4)
C45 N7 Na2 107.0(4)
C46 N7 Na2 110.5(4)
C50 N8 C49 112.7(6)
C50 N8 C51 108.5(6)
C49 N8 C51 110.5(6)
C50 N8 Na2 113.3(4)
C49 N8 Na2 107.8(4)
C51 N8 Na2 103.6(4)
O4 C70 C71 118.1(9)
O4 C70 C75 121.9(9)
C71 C70 C75 120
C72 C71 C70 120
C72 C71 C78 120.8(8)
C70 C71 C78 119.2(8)
C71 C72 C73 120
C71 C72 H72 120
C73 C72 H72 120
C74 C73 C72 120
C74 C73 C77 123.0(7)
C72 C73 C77 116.9(7)
C73 C74 C75 120
C73 C74 H74 120
C75 C74 H74 120
C74 C75 C70 120
C74 C75 C76 117.6(9)
C70 C75 C76 122.4(9)
C81 C80 C82 120
C81 C80 C87 122(2)
C82 C80 C87 118(2)
O5 C81 C85 127(2)
O5 C81 C80 113(2)
C85 C81 C80 120
C86 C85 C84 121(3)
C86 C85 C81 119(3)
C84 C85 C81 120
C85 C84 C83 120
C85 C84 H84 120
C83 C84 H84 120
C82 C83 C84 120
C83 C82 C80 120
C83 C82 H82 120
C80 C82 H82 120
C85 C86 H86A 109.5
C85 C86 H86B 109.5
H86A C86 H86B 109.5
C85 C86 H86C 109.5
H86A C86 H86C 109.5
H86B C86 H86C 109.5

loop_
_geom_bond_atom_site_label_1
_geom_bond_atom_site_label_2
_geom_bond_distance
C1 C2 1.285(11)
C1 N1 1.454(10)
C1 H70A 0.97
C1 H70B 0.97
C2 N4 1.430(9)
C2 H61A 0.97
C2 H61B 0.97
C3 N4 1.420(10)
C3 H64A 0.96
C3 H64B 0.96
C3 H64C 0.96
C4 N4 1.399(9)
C4 H65A 0.96
C4 H65B 0.96
C4 H65C 0.96
C5 C6 1.40(2)
C5 N1 1.437(9)
C5 C6B 1.466(19)
C5 H32A 0.97
C5 H32B 0.97
C6 N2 1.48(2)
C6 H62A 0.97
C6 H62B 0.97
C6B N2 1.490(17)
C6B H6B1 0.97
C6B H6B2 0.97
C7 N2 1.422(13)
C7 H78A 0.96
C7 H78B 0.96
C7 H78C 0.96
C8 N2 1.398(12)
C8 H8A 0.96
C8 H8B 0.96
C8 H8C 0.96
C8 H8D 0.96
C8 H8E 0.96
C8 H8F 0.96
C9 C10 1.268(12)
C9 N1 1.454(10)
C9 H67A 0.97
C9 H67B 0.97
C10 N3 1.476(11)
C10 H74A 0.97
C10 H74B 0.97
C11 N3 1.410(10)
C11 H38A 0.96
C11 H38B 0.96
C11 H38C 0.96
C12 N3 1.434(12)
C12 H66A 0.96
C12 H66B 0.96
C12 H66C 0.96
C20 O1 1.325(7)
C20 C21 1.409(9)
C20 C25 1.424(9)
C21 C22 1.396(9)
C21 C28 1.514(10)
C22 C23 1.380(10)
C22 H25 0.93
C23 C24 1.376(10)
C23 C27 1.503(10)
C24 C25 1.370(9)
C24 H33 0.93
C25 C26 1.498(10)
C26 H40A 0.96
C26 H40B 0.96
C26 H40C 0.96
C27 H57A 0.96
C27 H57B 0.96
C27 H57C 0.96
C28 H48A 0.96
C28 H48B 0.96
C28 H48C 0.96
C30 O2 1.359(9)
C30 C31 1.379(11)
C30 C35 1.402(11)
C31 C32 1.423(12)
C31 C38 1.476(12)
C32 C33 1.379(14)
C32 H60 0.93
C33 C34 1.382(14)
C33 C37 1.556(12)
C34 C35 1.389(12)
C34 H50 0.93
C35 C36 1.486(13)
C36 H71A 0.96
C36 H71B 0.96
C36 H71C 0.96
C37 H68A 0.96
C37 H68B 0.96
C37 H68C 0.96
C38 H38D 0.96
C38 H38E 0.96
C38 H38F 0.96
C38 H38G 0.96
C38 H38H 0.96
C38 H38I 0.96
C40 N5 1.439(9)
C40 C41 1.564(11)
C40 H30A 0.97
C40 H30B 0.97
C41 N6 1.460(9)
C41 H43A 0.97
C41 H43B 0.97
C42 N6 1.485(11)
C42 H54A 0.96
C42 H54B 0.96
C42 H54C 0.96
C43 N6 1.389(11)
C43 H59A 0.96
C43 H59B 0.96
C43 H59C 0.96
C44 N5 1.465(8)
C44 C45 1.476(9)
C44 H22A 0.97
C44 H22B 0.97
C45 N7 1.462(9)
C45 H14A 0.97
C45 H14B 0.97
C46 N7 1.482(9)
C46 H44A 0.96
C46 H44B 0.96
C46 H44C 0.96
C47 N7 1.418(9)
C47 H53A 0.96
C47 H53B 0.96
C47 H53C 0.96
C48 C49 1.478(10)
C48 N5 1.508(9)
C48 H36A 0.97
C48 H36B 0.97
C49 N8 1.458(9)
C49 H42A 0.97
C49 H42B 0.97
C50 N8 1.441(9)
C50 H28A 0.96
C50 H28B 0.96
C50 H28C 0.96
C51 N8 1.488(10)
C51 H46A 0.96
C51 H46B 0.96
C51 H46C 0.96
C60 O3 1.324(8)
C60 C61 1.420(10)
C60 C65 1.431(10)
C60 Na2 3.090(7)
C61 C62 1.373(9)
C61 C66 1.502(10)
C62 C63 1.388(10)
C62 H39 0.93
C63 C64 1.392(10)
C63 C67 1.493(10)
C64 C65 1.382(9)
C64 H16 0.93
C65 C68 1.480(10)
C66 H56A 0.96
C66 H56B 0.96
C66 H56C 0.96
C67 H49A 0.96
C67 H49B 0.96
C67 H49C 0.96
C68 H47A 0.96
C68 H47B 0.96
C68 H47C 0.96
O1 Na1 2.261(5)
O1 H1 1.45(9)
O2 H1 1.06(8)
O3 Na2 2.264(5)
Na1 N4 2.481(5)
Na1 N2 2.546(5)
Na1 N3 2.556(6)
Na1 N1 2.559(5)
Na2 N6 2.500(6)
Na2 N7 2.509(5)
Na2 N5 2.552(5)
Na2 N8 2.557(6)
C77 C73 1.509(9)
C77 H51A 0.96
C77 H51B 0.96
C77 H51C 0.96
O4 C70 1.363(8)
O4 H4 0.82
C70 C71 1.39
C70 C75 1.39
C71 C72 1.39
C71 C78 1.503(13)
C72 C73 1.39
C72 H72 0.93
C73 C74 1.39
C74 C75 1.39
C74 H74 0.93
C75 C76 1.521(14)
C76 H69A 0.96
C76 H69B 0.96
C76 H69C 0.96
C78 H63A 0.96
C78 H63B 0.96
C78 H63C 0.96
O5 C81 1.31(2)
O5 H5 0.82
C80 C81 1.39
C80 C82 1.39
C80 C87 1.55(3)
C81 C85 1.39
C85 C86 1.38(3)
C85 C84 1.39
C84 C83 1.39
C84 H84 0.93
C83 C82 1.39
C82 H82 0.93
C86 H86A 0.96
C86 H86B 0.96
C86 H86C 0.96
C87 H87A 0.96
C87 H87B 0.96
C87 H87C 0.96
